data_1534616
loop_
_publ_author_name
'Arakcheeva, A.V.'
'Karpinskii, O.G.'
'Lyadova, V.Ya.'

_publ_section_title
;
 Crystal structure of aluminium-calcium-ferrite phase with variable
 composition of the CaFe3AlO7 type.
;
_journal_name_full Kristallografiya
_journal_page_first 603
_journal_page_last 611
_journal_volume 36
_journal_year 1991
_chemical_formula_sum 'Al8.18 Ca7.12 Fe24.7 O56'
_chemical_name_systematic 'Ca7.12 Fe0.88 Fe23.82 Al8.18 O56'
_space_group_IT_number 2
_symmetry_space_group_name_Hall '-P 1'
_symmetry_space_group_name_H-M 'P -1'
_cell_angle_alpha 123.07
_cell_angle_beta 94.17
_cell_angle_gamma 117.62
_cell_formula_units_Z 1
_cell_length_a 10.593
_cell_length_b 13.296
_cell_length_c 11.805
_cell_volume 1109.443
_citation_journal_id_ASTM KRISAJ
_cod_data_source_file Arakcheeva_KRISAJ_1991_1128.cif
_cod_data_source_block Al8.18Ca7.12Fe24.7O56
_cod_database_code 1534616

loop_
_symmetry_equiv_pos_as_xyz
x,y,z
-x,-y,-z

loop_
_atom_site_label
_atom_site_type_symbol
_atom_site_fract_x
_atom_site_fract_y
_atom_site_fract_z
_atom_site_occupancy
_atom_site_U_iso_or_equiv
O2 O-2 0.246 0.375 0.364 1 0.0
Fe7 Fe+3 0.7174 0.1849 0.3145 1 0.0
Ca4 Ca+2 0.1454 0.0465 0.4593 0.78 0.0
Fe9 Fe+3 0.713 0.4249 0.57 1 0.0
O15 O-2 0.71 0.014 0.267 1 0.0
Al1 Al+3 0.2737 0.7497 0.1706 1 0.0
O12 O-2 0.471 0.067 0.199 1 0.0
O22 O-2 0.402 0.382 0.833 1 0.0
Fe12 Fe+3 0.4152 0.1027 0.3738 1 0.0
Fe1 Fe+3 0.0042 0.2537 0.2445 1 0.0
Ca3 Ca+2 0.639 0.0262 0.4475 0.78 0.0
Ca2 Ca+2 0.3983 0.5818 0.9105 1 0.0
O24 O-2 0.905 0.147 0.572 1 0.0
O21 O-2 0.903 0.938 0.342 1 0.0
O13 O-2 0.688 0.749 0.02 1 0.0
Al2 Al+3 0.762 0.7417 0.1606 1 0.0
Al5 Al+3 0.0804 0.4914 0.6265 0.09 0.0
Ca1 Ca+2 0.9409 0.5927 0.9216 1 0.0
Fe2 Fe+3 0.5027 0.2582 0.243 1 0.0
Fe4 Fe+3 0.3432 0.37 0.5042 1 0.0
Fe14 Fe+2 0.1454 0.0465 0.4593 0.22 0.0
O11 O-2 0.942 0.549 0.687 1 0.0
O5 O-2 0.966 0.068 0.194 1 0.0
Fe8 Fe+3 0.0895 0.003 0.1296 1 0.0
O7 O-2 0.481 0.815 0.949 1 0.0
Fe11 Fe+3 0.9497 0.126 0.4019 1 0.0
O20 O-2 0.662 0.232 0.487 1 0.0
O9 O-2 0.476 0.303 0.431 1 0.0
O4 O-2 0.239 0.869 0.87 1 0.0
Al4 Al+3 0.5209 0.3412 0.7523 1 0.0
O17 O-2 0.658 0.475 0.755 1 0.0
O8 O-2 0.959 0.303 0.431 1 0.0
O10 O-2 0.952 0.791 0.935 1 0.0
O16 O-2 0.167 0.476 0.749 1 0.0
Fe5 Fe+3 0.7168 0.9309 0.0753 1 0.0
O19 O-2 0.191 0.001 0.272 1 0.0
O23 O-2 0.395 0.693 0.148 1 0.0
Fe3 Fe+3 0.7125 0.675 0.8257 1 0.0
Al3 Al+3 0.0196 0.328 0.7551 1 0.0
Fe6 Fe+3 0.3533 0.8745 0.0064 1 0.0
O27 O-2 0.895 0.361 0.829 1 0.0
O1 O-2 0.74 0.865 0.883 1 0.0
O3 O-2 0.742 0.374 0.365 1 0.0
O26 O-2 0.862 0.656 0.116 1 0.0
O18 O-2 0.216 0.746 0.026 1 0.0
O28 O-2 0.383 0.928 0.346 1 0.0
O25 O-2 0.393 0.167 0.563 1 0.0
O14 O-2 0.166 0.223 0.49 1 0.0
Fe10 Fe+3 0.0804 0.4914 0.6265 0.91 0.0
Fe13 Fe+2 0.639 0.0262 0.4475 0.22 0.0
O6 O-2 0.477 0.563 0.702 1 0.0
